data_7716897
loop_
_publ_author_name
'Beki&#x15f;, Deniz F'
'Thomas-Hargreaves, Lewis R'
'Ivlev, Sergei I.'
'Buchner, Magnus R.'

_publ_section_title
;
 Multinuclear beryllium amide and imide complexes: structure, properties
 and bonding.
;
_journal_issue 37
_journal_name_full 'Dalton transactions (Cambridge, England : 2003)'
_journal_page_first 15551
_journal_page_last 15564
_journal_paper_doi 10.1039/d4dt02269f
_journal_volume 53
_journal_year 2024
_chemical_formula_moiety 'C28 H34 Be N4'
_chemical_formula_sum 'C28 H34 Be N4'
_chemical_formula_weight 435.60
_space_group_crystal_system monoclinic
_space_group_IT_number 15
_space_group_name_Hall '-I 2ya'
_space_group_name_H-M_alt 'I 1 2/a 1'
_atom_sites_solution_hydrogens mixed
_atom_sites_solution_primary dual
_atom_sites_solution_secondary difmap
_audit_creation_method SHELXL-2019/1
_audit_update_record
;
2024-07-23 deposited with the CCDC.	2024-08-27 downloaded from the CCDC.
;
_cell_angle_alpha 90
_cell_angle_beta 95.030(7)
_cell_angle_gamma 90
_cell_formula_units_Z 4
_cell_length_a 16.1582(15)
_cell_length_b 8.6300(5)
_cell_length_c 17.5982(15)
_cell_measurement_reflns_used 10424
_cell_measurement_temperature 100
_cell_measurement_theta_max 76.07
_cell_measurement_theta_min 2.75
_cell_volume 2444.5(3)
_computing_cell_refinement
;
X-Area Recipe 1.36.0.0 (STOE, 2020)
;
_computing_data_collection
;
X-Area Pilatus3_SV 1.31.170.0 (STOE, 2020)
;
_computing_data_reduction
;
X-Area Integrate 1.78.3.0 (STOE, 2020)
X-Area LANA 1.83.8.0 (STOE, 2020)
;
_computing_publication_material
;
STOE & Cie GmbH, X-Area, software package for collecting single-crystal or
multi-domain crystal data on STOE area-detector diffractometers, for image
processing, for the correction and scaling of reflection intensities and
for outlier rejection, version 1.90, Darmstadt 2020
;
_computing_structure_refinement 'SHELXL-2019/1 (Sheldrick, 2019)'
_diffrn_ambient_temperature 100
_diffrn_detector Pilatus300K
_diffrn_detector_area_resol_mean 5.81
_diffrn_detector_type 'DECTRIS PILATUS 300K'
_diffrn_measured_fraction_theta_full 1.000
_diffrn_measured_fraction_theta_max 0.988
_diffrn_measurement_details ' 2899 frames, detector distance = 60 mm'
_diffrn_measurement_device 'Eulerian 4-circle diffractometer'
_diffrn_measurement_device_type 'STOE STADIVARI'
_diffrn_measurement_method 'rotation method, \w scans'
_diffrn_radiation_collimation '0.5 mm diameter'
_diffrn_radiation_monochromator 'Graded multilayer mirror'
_diffrn_radiation_polarisn_norm 270
_diffrn_radiation_probe x-ray
_diffrn_radiation_type 'Cu K\a'
_diffrn_radiation_wavelength 1.54186
_diffrn_reflns_av_R_equivalents 0.0257
_diffrn_reflns_av_unetI/netI 0.0259
_diffrn_reflns_Laue_measured_fraction_full 1.000
_diffrn_reflns_Laue_measured_fraction_max 0.988
_diffrn_reflns_limit_h_max 18
_diffrn_reflns_limit_h_min -20
_diffrn_reflns_limit_k_max 6
_diffrn_reflns_limit_k_min -10
_diffrn_reflns_limit_l_max 22
_diffrn_reflns_limit_l_min -21
_diffrn_reflns_number 15241
_diffrn_reflns_point_group_measured_fraction_full 1.000
_diffrn_reflns_point_group_measured_fraction_max 0.988
_diffrn_reflns_theta_full 67.679
_diffrn_reflns_theta_max 76.127
_diffrn_reflns_theta_min 5.046
_diffrn_source 'GeniX 3D HF Cu'
_diffrn_source_current 0.600
_diffrn_source_power 0.030
_diffrn_source_voltage 50
_exptl_absorpt_coefficient_mu 0.531
_exptl_absorpt_correction_T_max 0.7612
_exptl_absorpt_correction_T_min 0.4104
_exptl_absorpt_correction_type multi-scan
_exptl_absorpt_process_details
;
STOE X-Red32, absorption correction by Gaussian integration, analogous to
P. Coppens in: F. R. Ahmed (Editor), "Crystallographic Computing", Munksgaard,
Copenhagen (1970), 255 - 270. Afterwards scaling of reflection intensities was
performed within STOE LANA. J. Koziskova, F. Hahn, J. Richter, J. Kozisek, Acta
Chimica Slovaca, vol. 9, no. 2, 2016, pp. 136 - 140.
Finally a spherical absorption correction was done within STOE LANA.
;
_exptl_crystal_colour yellow
_exptl_crystal_density_diffrn 1.184
_exptl_crystal_density_method 'not measured'
_exptl_crystal_description block
_exptl_crystal_F_000 936
_exptl_crystal_size_max 0.400
_exptl_crystal_size_mid 0.233
_exptl_crystal_size_min 0.100
_refine_diff_density_max 0.242
_refine_diff_density_min -0.157
_refine_diff_density_rms 0.036
_refine_ls_extinction_coef 0.00074(16)
_refine_ls_extinction_expression Fc^*^=kFc[1+0.001xFc^2^\l^3^/sin(2\q)]^-1/4^
_refine_ls_extinction_method 'SHELXL-2019/1 (Sheldrick 2019)'
_refine_ls_goodness_of_fit_ref 1.064
_refine_ls_hydrogen_treatment mixed
_refine_ls_matrix_type full
_refine_ls_number_parameters 157
_refine_ls_number_reflns 2534
_refine_ls_number_restraints 0
_refine_ls_restrained_S_all 1.064
_refine_ls_R_factor_all 0.0482
_refine_ls_R_factor_gt 0.0380
_refine_ls_shift/su_max 0.000
_refine_ls_shift/su_mean 0.000
_refine_ls_structure_factor_coef Fsqd
_refine_ls_weighting_details 'w=1/[\s^2^(Fo^2^)+(0.0609P)^2^+0.2685P] where P=(Fo^2^+2Fc^2^)/3'
_refine_ls_weighting_scheme calc
_refine_ls_wR_factor_gt 0.1043
_refine_ls_wR_factor_ref 0.1085
_reflns_Friedel_coverage 0.000
_reflns_number_gt 1981
_reflns_number_total 2534
_reflns_threshold_expression 'I > 2\s(I)'
_cod_data_source_file d4dt02269f2.cif
_cod_data_source_block LTH482
_cod_depositor_comments 'Adding full bibliography for 7716897--7716901.cif.'
_cod_original_sg_symbol_H-M 'I 2/a'
_cod_database_code 7716897
_shelx_shelxl_version_number 2019/1
_shelx_space_group_comment
;
The symmetry employed for this shelxl refinement is uniquely defined
by the following loop, which should always be used as a source of
symmetry information in preference to the above space-group names.
They are only intended as comments.
;
_shelx_estimated_absorpt_t_min 0.816
_shelx_estimated_absorpt_t_max 0.949

loop_
_space_group_symop_operation_xyz
'x, y, z'
'-x+1/2, y, -z'
'x+1/2, y+1/2, z+1/2'
'-x+1, y+1/2, -z+1/2'
'-x, -y, -z'
'x-1/2, -y, z'
'-x+1/2, -y+1/2, -z+1/2'
'x, -y+1/2, z+1/2'

loop_
_atom_site_label
_atom_site_type_symbol
_atom_site_fract_x
_atom_site_fract_y
_atom_site_fract_z
_atom_site_U_iso_or_equiv
_atom_site_adp_type
_atom_site_occupancy
_atom_site_site_symmetry_order
_atom_site_calc_flag
_atom_site_refinement_flags_posn
_atom_site_refinement_flags_adp
_atom_site_refinement_flags_occupancy
_atom_site_disorder_assembly
_atom_site_disorder_group
N1 N 0.31259(8) 0.61204(13) 0.56893(6) 0.0334(3) Uani 1 1 d . . . . .
H1 H 0.3092(9) 0.5495(18) 0.6123(9) 0.040 Uiso 1 1 d . U . . .
N2 N 0.18898(6) 0.39459(12) 0.55068(5) 0.0247(2) Uani 1 1 d . . . . .
C1 C 0.34488(8) 0.75462(14) 0.59214(7) 0.0249(3) Uani 1 1 d . . . . .
C2 C 0.35928(7) 0.79027(15) 0.67139(6) 0.0234(3) Uani 1 1 d . . . . .
C3 C 0.39012(7) 0.93421(15) 0.69484(7) 0.0258(3) Uani 1 1 d . . . . .
H3 H 0.397872 0.956186 0.747882 0.031 Uiso 1 1 calc R U . . .
C4 C 0.41013(7) 1.04780(15) 0.64298(7) 0.0259(3) Uani 1 1 d . . . . .
C5 C 0.39919(7) 1.00952(15) 0.56589(7) 0.0259(3) Uani 1 1 d . . . . .
H5 H 0.413656 1.084055 0.529599 0.031 Uiso 1 1 calc R U . . .
C6 C 0.36805(8) 0.86710(15) 0.53953(7) 0.0270(3) Uani 1 1 d . . . . .
C7 C 0.34226(8) 0.66836(16) 0.72960(7) 0.0287(3) Uani 1 1 d . . . . .
H7A H 0.284176 0.635053 0.721393 0.043 Uiso 1 1 calc R U . . .
H7B H 0.352708 0.711709 0.781017 0.043 Uiso 1 1 calc R U . . .
H7C H 0.378836 0.579204 0.724161 0.043 Uiso 1 1 calc R U . . .
C8 C 0.36276(11) 0.83392(17) 0.45504(7) 0.0406(4) Uani 1 1 d . . . . .
H8A H 0.379204 0.726346 0.446768 0.061 Uiso 1 1 calc R U . . .
H8B H 0.400058 0.903926 0.430495 0.061 Uiso 1 1 calc R U . . .
H8C H 0.305583 0.849942 0.432988 0.061 Uiso 1 1 calc R U . . .
C9 C 0.44234(9) 1.20532(16) 0.66898(8) 0.0340(3) Uani 1 1 d . . . . .
H9A H 0.396911 1.266110 0.687372 0.051 Uiso 1 1 calc R U . . .
H9B H 0.464411 1.259308 0.626120 0.051 Uiso 1 1 calc R U . . .
H9C H 0.486566 1.192634 0.710305 0.051 Uiso 1 1 calc R U . . .
C10 C 0.22567(8) 0.28244(16) 0.59443(7) 0.0286(3) Uani 1 1 d . . . . .
H10 H 0.283998 0.268906 0.594248 0.034 Uiso 1 1 calc R U . . .
C11 C 0.18292(10) 0.18591(17) 0.63962(8) 0.0383(3) Uani 1 1 d . . . . .
H11 H 0.211265 0.108215 0.670014 0.046 Uiso 1 1 calc R U . . .
C12 C 0.09794(10) 0.20447(19) 0.63980(8) 0.0435(4) Uani 1 1 d . . . . .
H12 H 0.066815 0.139808 0.670437 0.052 Uiso 1 1 calc R U . . .
C13 C 0.05924(9) 0.3181(2) 0.59488(9) 0.0431(4) Uani 1 1 d . . . . .
H13 H 0.000937 0.333210 0.594114 0.052 Uiso 1 1 calc R U . . .
C14 C 0.10616(8) 0.40986(17) 0.55096(7) 0.0329(3) Uani 1 1 d . . . . .
H14 H 0.078825 0.487148 0.519569 0.040 Uiso 1 1 calc R U . . .
Be1 Be 0.250000 0.5332(3) 0.500000 0.0277(5) Uani 1 2 d S T P . .

loop_
_atom_site_aniso_label
_atom_site_aniso_U_11
_atom_site_aniso_U_22
_atom_site_aniso_U_33
_atom_site_aniso_U_23
_atom_site_aniso_U_13
_atom_site_aniso_U_12
N1 0.0546(7) 0.0231(6) 0.0214(5) 0.0031(4) -0.0031(5) -0.0077(5)
N2 0.0241(5) 0.0268(6) 0.0232(5) -0.0016(4) 0.0010(4) 0.0010(4)
C1 0.0294(6) 0.0231(6) 0.0221(6) -0.0006(4) 0.0013(4) -0.0006(5)
C2 0.0220(6) 0.0268(7) 0.0213(6) 0.0007(5) 0.0016(4) 0.0012(5)
C3 0.0238(6) 0.0313(7) 0.0220(5) -0.0041(5) -0.0002(4) 0.0015(5)
C4 0.0224(5) 0.0243(6) 0.0305(6) -0.0037(5) -0.0007(4) 0.0008(5)
C5 0.0272(6) 0.0236(7) 0.0269(6) 0.0036(5) 0.0028(4) 0.0004(5)
C6 0.0333(6) 0.0256(7) 0.0221(6) 0.0005(5) 0.0030(5) -0.0009(5)
C7 0.0327(6) 0.0323(7) 0.0209(5) 0.0017(5) 0.0012(5) -0.0019(5)
C8 0.0713(10) 0.0281(7) 0.0230(6) 0.0005(5) 0.0084(6) -0.0120(7)
C9 0.0349(7) 0.0290(8) 0.0371(7) -0.0052(6) -0.0025(5) -0.0036(6)
C10 0.0289(6) 0.0286(7) 0.0278(6) 0.0032(5) 0.0001(5) -0.0018(5)
C11 0.0527(9) 0.0336(8) 0.0284(7) 0.0037(5) 0.0018(6) -0.0120(7)
C12 0.0522(9) 0.0495(10) 0.0312(7) -0.0117(6) 0.0165(6) -0.0262(8)
C13 0.0271(7) 0.0623(11) 0.0411(8) -0.0221(7) 0.0099(6) -0.0112(7)
C14 0.0257(6) 0.0407(8) 0.0318(6) -0.0108(6) -0.0009(5) 0.0038(6)
Be1 0.0374(12) 0.0225(12) 0.0229(10) 0.000 0.0016(9) 0.000

loop_
_atom_type_symbol
_atom_type_description
_atom_type_scat_dispersion_real
_atom_type_scat_dispersion_imag
_atom_type_scat_source
C C 0.0181 0.0091 'International Tables Vol C Tables 4.2.6.8 and 6.1.1.4'
H H 0.0000 0.0000 'International Tables Vol C Tables 4.2.6.8 and 6.1.1.4'
Be Be 0.0038 0.0014 'International Tables Vol C Tables 4.2.6.8 and 6.1.1.4'
N N 0.0311 0.0180 'International Tables Vol C Tables 4.2.6.8 and 6.1.1.4'

loop_
_geom_angle_atom_site_label_1
_geom_angle_atom_site_label_2
_geom_angle_atom_site_label_3
_geom_angle
_geom_angle_site_symmetry_1
_geom_angle_site_symmetry_3
_geom_angle_publ_flag
C1 N1 Be1 140.50(12) . . ?
C1 N1 H1 108.5(10) . . ?
Be1 N1 H1 106.5(10) . . ?
C10 N2 C14 117.26(12) . . ?
C10 N2 Be1 121.41(9) . . ?
C14 N2 Be1 121.07(10) . . ?
N1 C1 C6 122.10(11) . . ?
N1 C1 C2 120.34(11) . . ?
C6 C1 C2 117.51(11) . . ?
C3 C2 C1 120.47(11) . . ?
C3 C2 C7 120.26(10) . . ?
C1 C2 C7 119.26(11) . . ?
C2 C3 C4 122.13(11) . . ?
C2 C3 H3 118.9 . . ?
C4 C3 H3 118.9 . . ?
C5 C4 C3 116.96(12) . . ?
C5 C4 C9 121.27(12) . . ?
C3 C4 C9 121.78(11) . . ?
C6 C5 C4 123.05(12) . . ?
C6 C5 H5 118.5 . . ?
C4 C5 H5 118.5 . . ?
C5 C6 C1 119.77(11) . . ?
C5 C6 C8 118.91(11) . . ?
C1 C6 C8 121.29(11) . . ?
C2 C7 H7A 109.5 . . ?
C2 C7 H7B 109.5 . . ?
H7A C7 H7B 109.5 . . ?
C2 C7 H7C 109.5 . . ?
H7A C7 H7C 109.5 . . ?
H7B C7 H7C 109.5 . . ?
C6 C8 H8A 109.5 . . ?
C6 C8 H8B 109.5 . . ?
H8A C8 H8B 109.5 . . ?
C6 C8 H8C 109.5 . . ?
H8A C8 H8C 109.5 . . ?
H8B C8 H8C 109.5 . . ?
C4 C9 H9A 109.5 . . ?
C4 C9 H9B 109.5 . . ?
H9A C9 H9B 109.5 . . ?
C4 C9 H9C 109.5 . . ?
H9A C9 H9C 109.5 . . ?
H9B C9 H9C 109.5 . . ?
N2 C10 C11 123.26(13) . . ?
N2 C10 H10 118.4 . . ?
C11 C10 H10 118.4 . . ?
C10 C11 C12 118.64(14) . . ?
C10 C11 H11 120.7 . . ?
C12 C11 H11 120.7 . . ?
C13 C12 C11 118.87(13) . . ?
C13 C12 H12 120.6 . . ?
C11 C12 H12 120.6 . . ?
C12 C13 C14 119.15(13) . . ?
C12 C13 H13 120.4 . . ?
C14 C13 H13 120.4 . . ?
N2 C14 C13 122.81(14) . . ?
N2 C14 H14 118.6 . . ?
C13 C14 H14 118.6 . . ?
N1 Be1 N1 131.50(17) . 2_556 ?
N1 Be1 N2 107.74(6) . 2_556 ?
N1 Be1 N2 103.42(6) 2_556 2_556 ?
N1 Be1 N2 103.41(6) . . ?
N1 Be1 N2 107.75(6) 2_556 . ?
N2 Be1 N2 98.40(13) 2_556 . ?

loop_
_geom_bond_atom_site_label_1
_geom_bond_atom_site_label_2
_geom_bond_distance
_geom_bond_site_symmetry_2
_geom_bond_publ_flag
N1 C1 1.3841(15) . ?
N1 Be1 1.6557(14) . ?
N1 H1 0.941(16) . ?
N2 C10 1.3420(15) . ?
N2 C14 1.3451(16) . ?
N2 Be1 1.8312(19) . ?
C1 C6 1.4144(16) . ?
C1 C2 1.4272(16) . ?
C2 C3 1.3876(17) . ?
C2 C7 1.5104(16) . ?
C3 C4 1.3964(17) . ?
C3 H3 0.9500 . ?
C4 C5 1.3924(16) . ?
C4 C9 1.5121(17) . ?
C5 C6 1.3922(17) . ?
C5 H5 0.9500 . ?
C6 C8 1.5093(16) . ?
C7 H7A 0.9800 . ?
C7 H7B 0.9800 . ?
C7 H7C 0.9800 . ?
C8 H8A 0.9800 . ?
C8 H8B 0.9800 . ?
C8 H8C 0.9800 . ?
C9 H9A 0.9800 . ?
C9 H9B 0.9800 . ?
C9 H9C 0.9800 . ?
C10 C11 1.3783(18) . ?
C10 H10 0.9500 . ?
C11 C12 1.383(2) . ?
C11 H11 0.9500 . ?
C12 C13 1.375(2) . ?
C12 H12 0.9500 . ?
C13 C14 1.379(2) . ?
C13 H13 0.9500 . ?
C14 H14 0.9500 . ?

loop_
_geom_torsion_atom_site_label_1
_geom_torsion_atom_site_label_2
_geom_torsion_atom_site_label_3
_geom_torsion_atom_site_label_4
_geom_torsion
_geom_torsion_site_symmetry_1
_geom_torsion_site_symmetry_2
_geom_torsion_site_symmetry_3
_geom_torsion_site_symmetry_4
_geom_torsion_publ_flag
Be1 N1 C1 C6 -37.4(2) . . . . ?
Be1 N1 C1 C2 145.33(13) . . . . ?
N1 C1 C2 C3 -178.74(11) . . . . ?
C6 C1 C2 C3 3.88(17) . . . . ?
N1 C1 C2 C7 2.51(18) . . . . ?
C6 C1 C2 C7 -174.87(11) . . . . ?
C1 C2 C3 C4 -1.58(18) . . . . ?
C7 C2 C3 C4 177.15(11) . . . . ?
C2 C3 C4 C5 -1.13(18) . . . . ?
C2 C3 C4 C9 178.95(11) . . . . ?
C3 C4 C5 C6 1.49(18) . . . . ?
C9 C4 C5 C6 -178.59(12) . . . . ?
C4 C5 C6 C1 0.89(19) . . . . ?
C4 C5 C6 C8 -176.85(12) . . . . ?
N1 C1 C6 C5 179.14(12) . . . . ?
C2 C1 C6 C5 -3.52(18) . . . . ?
N1 C1 C6 C8 -3.2(2) . . . . ?
C2 C1 C6 C8 174.16(12) . . . . ?
C14 N2 C10 C11 -1.04(19) . . . . ?
Be1 N2 C10 C11 173.13(12) . . . . ?
N2 C10 C11 C12 0.4(2) . . . . ?
C10 C11 C12 C13 0.1(2) . . . . ?
C11 C12 C13 C14 0.1(2) . . . . ?
C10 N2 C14 C13 1.29(18) . . . . ?
Be1 N2 C14 C13 -172.91(11) . . . . ?
C12 C13 C14 N2 -0.8(2) . . . . ?
C1 N1 Be1 N1 -9.47(14) . . . 2_556 ?
C1 N1 Be1 N2 117.99(18) . . . 2_556 ?
C1 N1 Be1 N2 -138.47(16) . . . . ?
C10 N2 Be1 N1 -56.71(15) . . . . ?
C14 N2 Be1 N1 117.24(11) . . . . ?
C10 N2 Be1 N1 160.96(11) . . . 2_556 ?
C14 N2 Be1 N1 -25.09(15) . . . 2_556 ?
C10 N2 Be1 N2 53.89(9) . . . 2_556 ?
C14 N2 Be1 N2 -132.16(11) . . . 2_556 ?
